data_1502541
loop_
_publ_author_name
'Alajarin, Mateo'
'Lopez-Leonardo, Carmen'
'Raja, Rosalia'
'Orenes, Raul-Angel'

_publ_section_title
;
 Insertion of benzynes into the P&#x2550;N Bond of
 P-alkenyl(alkynyl)-\l5-phosphazenes.
;
_journal_issue 20
_journal_name_full 'Organic letters'
_journal_page_first 5668
_journal_page_last 5671
_journal_paper_doi 10.1021/ol202395s
_journal_volume 13
_journal_year 2011
_chemical_formula_sum 'C29 H27 F3 N O4 P S'
_chemical_formula_weight 573.55
_chemical_name_systematic
; 
 ? 
;
_space_group_IT_number 14
_symmetry_cell_setting monoclinic
_symmetry_space_group_name_Hall '-P 2yn'
_symmetry_space_group_name_H-M 'P 1 21/n 1'
_atom_sites_solution_hydrogens geom
_atom_sites_solution_primary direct
_atom_sites_solution_secondary difmap
_audit_creation_method SHELXL-97
_cell_angle_alpha 90.00
_cell_angle_beta 102.499(2)
_cell_angle_gamma 90.00
_cell_formula_units_Z 4
_cell_length_a 13.3873(13)
_cell_length_b 12.8784(12)
_cell_length_c 15.8361(15)
_cell_measurement_reflns_used 5976
_cell_measurement_temperature 100(2)
_cell_measurement_theta_max 28.58
_cell_measurement_theta_min 2.25
_cell_volume 2665.5(4)
_computing_cell_refinement 'Bruker SAINT'
_computing_data_collection 'Bruker SMART'
_computing_data_reduction 'Bruker SAINT'
_computing_molecular_graphics 'Bruker SHELXTL'
_computing_publication_material 'Bruker SHELXTL'
_computing_structure_refinement 'SHELXL-97 (Sheldrick, 1997)'
_computing_structure_solution 'SHELXS-97 (Sheldrick, 1990)'
_diffrn_ambient_temperature 100(2)
_diffrn_detector_area_resol_mean 8.26
_diffrn_measured_fraction_theta_full 0.999
_diffrn_measured_fraction_theta_max 0.940
_diffrn_measurement_device_type 'Bruker SMART APEX CCD'
_diffrn_measurement_method \w-scan
_diffrn_radiation_monochromator graphite
_diffrn_radiation_source 'fine-focus sealed tube'
_diffrn_radiation_type MoK\a
_diffrn_radiation_wavelength 0.71073
_diffrn_reflns_av_R_equivalents 0.0336
_diffrn_reflns_av_sigmaI/netI 0.0278
_diffrn_reflns_limit_h_max 17
_diffrn_reflns_limit_h_min -17
_diffrn_reflns_limit_k_max 16
_diffrn_reflns_limit_k_min -16
_diffrn_reflns_limit_l_max 21
_diffrn_reflns_limit_l_min -21
_diffrn_reflns_number 32125
_diffrn_reflns_theta_full 26.00
_diffrn_reflns_theta_max 28.72
_diffrn_reflns_theta_min 1.81
_exptl_absorpt_coefficient_mu 0.240
_exptl_absorpt_correction_T_max 0.9834
_exptl_absorpt_correction_T_min 0.8691
_exptl_absorpt_correction_type multi-scan
_exptl_absorpt_process_details SADABS
_exptl_crystal_colour colourless
_exptl_crystal_density_diffrn 1.429
_exptl_crystal_density_method 'not measured'
_exptl_crystal_description needle
_exptl_crystal_F_000 1192
_exptl_crystal_size_max 0.34
_exptl_crystal_size_mid 0.08
_exptl_crystal_size_min 0.07
_refine_diff_density_max 0.569
_refine_diff_density_min -0.370
_refine_diff_density_rms 0.068
_refine_ls_extinction_method none
_refine_ls_goodness_of_fit_ref 1.269
_refine_ls_hydrogen_treatment 'Me rigid others riding'
_refine_ls_matrix_type full
_refine_ls_number_parameters 354
_refine_ls_number_reflns 6487
_refine_ls_number_restraints 0
_refine_ls_restrained_S_all 1.269
_refine_ls_R_factor_all 0.0655
_refine_ls_R_factor_gt 0.0627
_refine_ls_shift/su_max 0.001
_refine_ls_shift/su_mean 0.000
_refine_ls_structure_factor_coef Fsqd
_refine_ls_weighting_details 'calc w=1/[\s^2^(Fo^2^)+(0.0320P)^2^+3.8270P] where P=(Fo^2^+2Fc^2^)/3'
_refine_ls_weighting_scheme calc
_refine_ls_wR_factor_gt 0.1291
_refine_ls_wR_factor_ref 0.1305
_reflns_number_gt 6251
_reflns_number_total 6487
_reflns_threshold_expression >2sigma(I)
_cod_data_source_file ol202395s_si_001.cif
_cod_data_source_block rrm115s_compound_3k
_cod_depositor_comments
;
The following automatic conversions were performed:

'_symmetry_cell_setting' value 'Monoclinic' changed to 'monoclinic'
according to /home/saulius/struct/CIF-dictionaries/cif_core.dic
dictionary named 'cif_core.dic' version 2.4.1 from 2010-06-29.

Automatic conversion script
Id: cif_fix_values 1715 2011-07-08 13:25:40Z adriana 
;
_cod_original_sg_symbol_H-M 'P2 1/n'
_cod_database_code 1502541

loop_
_symmetry_equiv_pos_as_xyz
'x, y, z'
'-x+1/2, y+1/2, -z+1/2'
'-x, -y, -z'
'x-1/2, -y-1/2, z-1/2'

loop_
_atom_site_label
_atom_site_type_symbol
_atom_site_fract_x
_atom_site_fract_y
_atom_site_fract_z
_atom_site_U_iso_or_equiv
_atom_site_adp_type
_atom_site_occupancy
_atom_site_symmetry_multiplicity
_atom_site_calc_flag
_atom_site_refinement_flags
P1 P 0.88753(4) 0.74958(4) 1.08183(4) 0.01312(13) Uani 1 1 d .
N1 N 0.90786(15) 0.84600(15) 0.90618(12) 0.0173(4) Uani 1 1 d .
O1 O 0.84920(13) 0.53662(12) 1.05313(11) 0.0199(3) Uani 1 1 d .
C1 C 0.86742(17) 0.57668(17) 0.97871(15) 0.0159(4) Uani 1 1 d .
C2 C 0.86862(18) 0.52071(18) 0.90466(15) 0.0192(5) Uani 1 1 d .
H2 H 0.8589 0.4476 0.9029 0.023 Uiso 1 1 calc R
C3 C 0.88453(18) 0.57474(19) 0.83254(15) 0.0199(5) Uani 1 1 d .
H3 H 0.8855 0.5371 0.7811 0.024 Uiso 1 1 calc R
C4 C 0.89892(17) 0.68070(18) 0.83279(15) 0.0181(4) Uani 1 1 d .
H4 H 0.9092 0.7144 0.7820 0.022 Uiso 1 1 calc R
C5 C 0.89845(16) 0.73921(17) 0.90764(14) 0.0158(4) Uani 1 1 d .
C6 C 0.88378(16) 0.68561(17) 0.98219(14) 0.0148(4) Uani 1 1 d .
C7 C 0.93235(17) 0.87685(17) 1.06279(14) 0.0162(4) Uani 1 1 d .
H7A H 0.9177 0.9264 1.1064 0.019 Uiso 1 1 calc R
H7B H 1.0071 0.8757 1.0665 0.019 Uiso 1 1 calc R
C8 C 0.87596(18) 0.90924(17) 0.97206(14) 0.0169(4) Uani 1 1 d .
H8A H 0.8013 0.9015 0.9670 0.020 Uiso 1 1 calc R
H8B H 0.8903 0.9832 0.9626 0.020 Uiso 1 1 calc R
C9 C 0.8349(2) 0.42612(19) 1.05563(17) 0.0279(6) Uani 1 1 d .
H9A H 0.7751 0.4061 1.0110 0.033 Uiso 1 1 calc R
H9B H 0.8239 0.4061 1.1126 0.033 Uiso 1 1 calc R
H9C H 0.8958 0.3908 1.0449 0.033 Uiso 1 1 calc R
C11 C 0.97004(17) 0.69567(17) 1.17652(14) 0.0150(4) Uani 1 1 d .
C12 C 0.92953(19) 0.6313(2) 1.23189(15) 0.0216(5) Uani 1 1 d .
H12 H 0.8595 0.6118 1.2173 0.026 Uiso 1 1 calc R
C13 C 0.9918(2) 0.5960(2) 1.30808(16) 0.0254(5) Uani 1 1 d .
H13 H 0.9646 0.5517 1.3455 0.030 Uiso 1 1 calc R
C14 C 1.0933(2) 0.6253(2) 1.32949(17) 0.0286(6) Uani 1 1 d .
H14 H 1.1353 0.6023 1.3824 0.034 Uiso 1 1 calc R
C15 C 1.1343(2) 0.6878(2) 1.27489(19) 0.0296(6) Uani 1 1 d .
H15 H 1.2044 0.7069 1.2900 0.036 Uiso 1 1 calc R
C16 C 1.07277(18) 0.72318(18) 1.19730(17) 0.0217(5) Uani 1 1 d .
H16 H 1.1010 0.7656 1.1592 0.026 Uiso 1 1 calc R
C21 C 0.76233(16) 0.76275(17) 1.10434(14) 0.0153(4) Uani 1 1 d .
C22 C 0.67595(17) 0.71910(19) 1.05091(16) 0.0196(5) Uani 1 1 d .
H22 H 0.6826 0.6790 1.0021 0.024 Uiso 1 1 calc R
C23 C 0.58011(18) 0.7345(2) 1.06939(17) 0.0246(5) Uani 1 1 d .
H23 H 0.5213 0.7039 1.0337 0.030 Uiso 1 1 calc R
C24 C 0.57044(19) 0.7940(2) 1.13954(16) 0.0243(5) Uani 1 1 d .
H24 H 0.5048 0.8051 1.1516 0.029 Uiso 1 1 calc R
C25 C 0.65584(19) 0.8377(2) 1.19242(16) 0.0259(5) Uani 1 1 d .
H25 H 0.6485 0.8786 1.2406 0.031 Uiso 1 1 calc R
C26 C 0.75195(18) 0.8223(2) 1.17558(15) 0.0221(5) Uani 1 1 d .
H26 H 0.8105 0.8521 1.2123 0.027 Uiso 1 1 calc R
C31 C 0.93995(18) 0.89793(17) 0.83670(14) 0.0165(4) Uani 1 1 d .
C32 C 0.87654(18) 0.97105(18) 0.78770(15) 0.0204(5) Uani 1 1 d .
H32 H 0.8111 0.9853 0.7991 0.025 Uiso 1 1 calc R
C33 C 0.9093(2) 1.0233(2) 0.72191(16) 0.0248(5) Uani 1 1 d .
H33 H 0.8658 1.0737 0.6888 0.030 Uiso 1 1 calc R
C34 C 1.0045(2) 1.00345(19) 0.70355(15) 0.0236(5) Uani 1 1 d .
C35 C 1.0671(2) 0.9304(2) 0.75383(16) 0.0229(5) Uani 1 1 d .
H35 H 1.1326 0.9160 0.7425 0.027 Uiso 1 1 calc R
C36 C 1.03586(18) 0.87800(18) 0.82029(15) 0.0197(5) Uani 1 1 d .
H36 H 1.0799 0.8288 0.8543 0.024 Uiso 1 1 calc R
C37 C 1.0374(3) 1.0598(2) 0.63029(18) 0.0364(7) Uani 1 1 d .
H37A H 1.1083 1.0413 0.6297 0.044 Uiso 1 1 calc R
H37B H 1.0326 1.1349 0.6385 0.044 Uiso 1 1 calc R
H37C H 0.9928 1.0398 0.5752 0.044 Uiso 1 1 calc R
S1 S 0.27013(4) 0.82499(4) 1.05928(4) 0.01763(13) Uani 1 1 d .
O2 O 0.16127(13) 0.81433(15) 1.02694(12) 0.0268(4) Uani 1 1 d .
O3 O 0.32491(14) 0.72938(14) 1.08113(13) 0.0289(4) Uani 1 1 d .
O4 O 0.29995(16) 0.90833(15) 1.11963(12) 0.0308(4) Uani 1 1 d .
C41 C 0.3138(2) 0.8701(2) 0.96411(17) 0.0257(5) Uani 1 1 d .
F1 F 0.29783(15) 0.79966(16) 0.90128(11) 0.0456(5) Uani 1 1 d .
F2 F 0.26529(13) 0.95637(13) 0.93133(11) 0.0354(4) Uani 1 1 d .
F3 F 0.41338(13) 0.89242(17) 0.98407(12) 0.0467(5) Uani 1 1 d .

loop_
_atom_site_aniso_label
_atom_site_aniso_U_11
_atom_site_aniso_U_22
_atom_site_aniso_U_33
_atom_site_aniso_U_23
_atom_site_aniso_U_13
_atom_site_aniso_U_12
P1 0.0126(3) 0.0140(3) 0.0123(3) -0.0017(2) 0.00160(19) -0.0006(2)
N1 0.0228(10) 0.0157(9) 0.0148(9) -0.0015(7) 0.0069(8) 0.0006(8)
O1 0.0284(9) 0.0138(7) 0.0173(8) 0.0012(6) 0.0042(7) -0.0023(7)
C1 0.0146(10) 0.0149(10) 0.0181(11) -0.0003(8) 0.0033(8) 0.0011(8)
C2 0.0204(11) 0.0136(10) 0.0225(12) -0.0032(9) 0.0026(9) 0.0003(9)
C3 0.0213(11) 0.0204(11) 0.0171(11) -0.0064(9) 0.0021(9) 0.0017(9)
C4 0.0187(11) 0.0214(11) 0.0139(10) -0.0008(9) 0.0028(8) 0.0007(9)
C5 0.0132(10) 0.0167(10) 0.0165(10) -0.0009(8) 0.0013(8) 0.0023(8)
C6 0.0147(10) 0.0161(10) 0.0131(10) -0.0052(8) 0.0018(8) 0.0003(8)
C7 0.0159(10) 0.0148(10) 0.0182(11) -0.0020(8) 0.0045(8) -0.0022(8)
C8 0.0208(11) 0.0137(10) 0.0161(10) -0.0017(8) 0.0039(9) 0.0027(8)
C9 0.0439(16) 0.0163(11) 0.0220(12) 0.0019(9) 0.0041(11) -0.0064(11)
C11 0.0164(10) 0.0143(10) 0.0132(10) -0.0028(8) 0.0012(8) 0.0039(8)
C12 0.0182(11) 0.0270(12) 0.0189(11) 0.0003(9) 0.0029(9) 0.0032(9)
C13 0.0324(14) 0.0266(13) 0.0181(12) 0.0046(10) 0.0076(10) 0.0098(11)
C14 0.0341(14) 0.0233(12) 0.0217(12) -0.0039(10) -0.0086(10) 0.0115(11)
C15 0.0198(12) 0.0228(12) 0.0390(15) -0.0041(11) -0.0096(11) 0.0027(10)
C16 0.0173(11) 0.0177(11) 0.0282(13) -0.0014(9) 0.0007(9) -0.0002(9)
C21 0.0139(10) 0.0159(10) 0.0158(10) 0.0028(8) 0.0027(8) 0.0015(8)
C22 0.0157(11) 0.0208(11) 0.0207(11) -0.0032(9) 0.0003(9) 0.0024(9)
C23 0.0147(11) 0.0288(13) 0.0288(13) -0.0029(10) 0.0012(9) -0.0018(10)
C24 0.0175(11) 0.0324(13) 0.0244(12) 0.0048(10) 0.0073(9) 0.0056(10)
C25 0.0229(12) 0.0371(14) 0.0180(11) -0.0045(10) 0.0051(9) 0.0067(11)
C26 0.0181(11) 0.0290(13) 0.0178(11) -0.0058(10) 0.0007(9) 0.0003(10)
C31 0.0211(11) 0.0143(10) 0.0134(10) -0.0018(8) 0.0026(8) -0.0030(8)
C32 0.0192(11) 0.0194(11) 0.0209(12) -0.0008(9) 0.0004(9) 0.0000(9)
C33 0.0299(13) 0.0220(12) 0.0201(12) 0.0030(10) -0.0002(10) -0.0020(10)
C34 0.0333(14) 0.0221(12) 0.0153(11) -0.0008(9) 0.0054(10) -0.0084(10)
C35 0.0249(12) 0.0251(12) 0.0200(12) -0.0067(10) 0.0077(9) -0.0066(10)
C36 0.0208(11) 0.0189(11) 0.0176(11) -0.0023(9) 0.0001(9) -0.0020(9)
C37 0.0500(18) 0.0372(16) 0.0236(14) 0.0039(12) 0.0115(13) -0.0119(14)
S1 0.0161(3) 0.0188(3) 0.0178(3) -0.0003(2) 0.0031(2) -0.0008(2)
O2 0.0160(8) 0.0340(10) 0.0300(10) 0.0010(8) 0.0042(7) -0.0009(7)
O3 0.0255(9) 0.0208(9) 0.0371(11) 0.0053(8) -0.0002(8) 0.0008(7)
O4 0.0386(11) 0.0286(10) 0.0234(9) -0.0073(8) 0.0024(8) -0.0008(8)
C41 0.0208(12) 0.0345(14) 0.0223(12) 0.0040(10) 0.0058(10) 0.0045(10)
F1 0.0569(12) 0.0574(12) 0.0257(9) -0.0110(8) 0.0163(8) 0.0107(10)
F2 0.0351(9) 0.0381(9) 0.0321(9) 0.0151(7) 0.0054(7) 0.0037(7)
F3 0.0208(8) 0.0784(14) 0.0413(10) 0.0236(10) 0.0077(7) -0.0043(9)

loop_
_atom_type_symbol
_atom_type_description
_atom_type_scat_dispersion_real
_atom_type_scat_dispersion_imag
_atom_type_scat_source
C C 0.0033 0.0016 'International Tables Vol C Tables 4.2.6.8 and 6.1.1.4'
H H 0.0000 0.0000 'International Tables Vol C Tables 4.2.6.8 and 6.1.1.4'
N N 0.0061 0.0033 'International Tables Vol C Tables 4.2.6.8 and 6.1.1.4'
O O 0.0106 0.0060 'International Tables Vol C Tables 4.2.6.8 and 6.1.1.4'
F F 0.0171 0.0103 'International Tables Vol C Tables 4.2.6.8 and 6.1.1.4'
P P 0.1023 0.0942 'International Tables Vol C Tables 4.2.6.8 and 6.1.1.4'
S S 0.1246 0.1234 'International Tables Vol C Tables 4.2.6.8 and 6.1.1.4'

loop_
_geom_angle_atom_site_label_1
_geom_angle_atom_site_label_2
_geom_angle_atom_site_label_3
_geom_angle
C6 P1 C7 102.79(11)
C6 P1 C21 111.91(10)
C7 P1 C21 107.92(10)
C6 P1 C11 117.21(10)
C7 P1 C11 109.01(11)
C21 P1 C11 107.60(10)
C5 N1 C31 121.45(19)
C5 N1 C8 120.14(19)
C31 N1 C8 118.18(18)
C1 O1 C9 116.79(19)
O1 C1 C2 125.3(2)
O1 C1 C6 113.43(19)
C2 C1 C6 121.3(2)
C1 C2 C3 117.9(2)
C4 C3 C2 122.6(2)
C3 C4 C5 120.5(2)
N1 C5 C4 120.2(2)
N1 C5 C6 121.9(2)
C4 C5 C6 117.9(2)
C5 C6 C1 119.8(2)
C5 C6 P1 122.22(17)
C1 C6 P1 117.96(17)
C8 C7 P1 106.99(15)
N1 C8 C7 111.00(18)
C16 C11 C12 120.1(2)
C16 C11 P1 119.81(18)
C12 C11 P1 120.00(17)
C13 C12 C11 119.9(2)
C14 C13 C12 119.9(2)
C15 C14 C13 120.7(2)
C14 C15 C16 120.2(2)
C11 C16 C15 119.3(2)
C22 C21 C26 119.8(2)
C22 C21 P1 121.91(18)
C26 C21 P1 118.22(17)
C23 C22 C21 119.8(2)
C24 C23 C22 120.0(2)
C23 C24 C25 120.3(2)
C24 C25 C26 120.4(2)
C25 C26 C21 119.6(2)
C32 C31 C36 120.0(2)
C32 C31 N1 119.9(2)
C36 C31 N1 120.1(2)
C31 C32 C33 119.6(2)
C32 C33 C34 121.4(2)
C35 C34 C33 118.1(2)
C35 C34 C37 121.6(3)
C33 C34 C37 120.3(2)
C36 C35 C34 121.3(2)
C31 C36 C35 119.7(2)
O4 S1 O3 115.25(12)
O4 S1 O2 114.93(12)
O3 S1 O2 115.32(11)
O4 S1 C41 102.67(13)
O3 S1 C41 103.51(12)
O2 S1 C41 102.51(11)
F1 C41 F3 108.4(2)
F1 C41 F2 106.9(2)
F3 C41 F2 106.9(2)
F1 C41 S1 111.89(19)
F3 C41 S1 110.82(18)
F2 C41 S1 111.74(18)

loop_
_geom_bond_atom_site_label_1
_geom_bond_atom_site_label_2
_geom_bond_distance
P1 C6 1.771(2)
P1 C7 1.793(2)
P1 C21 1.795(2)
P1 C11 1.798(2)
N1 C5 1.382(3)
N1 C31 1.431(3)
N1 C8 1.458(3)
O1 C1 1.356(3)
O1 C9 1.438(3)
C1 C2 1.380(3)
C1 C6 1.419(3)
C2 C3 1.393(3)
C3 C4 1.378(3)
C4 C5 1.406(3)
C5 C6 1.417(3)
C7 C8 1.529(3)
C11 C16 1.389(3)
C11 C12 1.399(3)
C12 C13 1.386(3)
C13 C14 1.380(4)
C14 C15 1.379(4)
C15 C16 1.399(4)
C21 C22 1.395(3)
C21 C26 1.396(3)
C22 C23 1.391(3)
C23 C24 1.379(4)
C24 C25 1.382(4)
C25 C26 1.384(3)
C31 C32 1.387(3)
C31 C36 1.388(3)
C32 C33 1.389(3)
C33 C34 1.391(4)
C34 C35 1.390(4)
C34 C37 1.513(4)
C35 C36 1.389(3)
S1 O4 1.4351(19)
S1 O3 1.4366(19)
S1 O2 1.4429(18)
S1 C41 1.825(3)
C41 F1 1.329(3)
C41 F3 1.333(3)
C41 F2 1.334(3)

loop_
_geom_hbond_atom_site_label_D
_geom_hbond_atom_site_label_H
_geom_hbond_atom_site_label_A
_geom_hbond_distance_DH
_geom_hbond_distance_HA
_geom_hbond_distance_DA
_geom_hbond_angle_DHA
_geom_hbond_site_symmetry_A
C7 H7B O2 0.99 2.42 3.334(3) 154.0 1_655
C16 H16 O2 0.95 2.48 3.383(3) 158.0 1_655
C9 H9A O3 0.98 2.47 3.357(3) 149.7 3_667
C32 H32 O4 0.95 2.56 3.413(3) 149.0 3_677

loop_
_geom_torsion_atom_site_label_1
_geom_torsion_atom_site_label_2
_geom_torsion_atom_site_label_3
_geom_torsion_atom_site_label_4
_geom_torsion
C9 O1 C1 C2 3.1(3)
C9 O1 C1 C6 -178.2(2)
O1 C1 C2 C3 177.4(2)
C6 C1 C2 C3 -1.2(3)
C1 C2 C3 C4 0.0(4)
C2 C3 C4 C5 0.3(4)
C31 N1 C5 C4 -13.6(3)
C8 N1 C5 C4 160.7(2)
C31 N1 C5 C6 169.1(2)
C8 N1 C5 C6 -16.6(3)
C3 C4 C5 N1 -176.8(2)
C3 C4 C5 C6 0.6(3)
N1 C5 C6 C1 175.6(2)
C4 C5 C6 C1 -1.7(3)
N1 C5 C6 P1 -5.6(3)
C4 C5 C6 P1 177.02(17)
O1 C1 C6 C5 -176.71(19)
C2 C1 C6 C5 2.1(3)
O1 C1 C6 P1 4.5(3)
C2 C1 C6 P1 -176.73(18)
C7 P1 C6 C5 -9.0(2)
C21 P1 C6 C5 106.57(19)
C11 P1 C6 C5 -128.46(19)
C7 P1 C6 C1 169.78(18)
C21 P1 C6 C1 -74.7(2)
C11 P1 C6 C1 50.3(2)
C6 P1 C7 C8 42.47(17)
C21 P1 C7 C8 -75.92(17)
C11 P1 C7 C8 167.50(15)
C5 N1 C8 C7 57.1(3)
C31 N1 C8 C7 -128.4(2)
P1 C7 C8 N1 -68.0(2)
C6 P1 C11 C16 85.4(2)
C7 P1 C11 C16 -30.7(2)
C21 P1 C11 C16 -147.50(18)
C6 P1 C11 C12 -98.5(2)
C7 P1 C11 C12 145.36(18)
C21 P1 C11 C12 28.6(2)
C16 C11 C12 C13 0.8(4)
P1 C11 C12 C13 -175.28(19)
C11 C12 C13 C14 0.7(4)
C12 C13 C14 C15 -1.4(4)
C13 C14 C15 C16 0.7(4)
C12 C11 C16 C15 -1.5(3)
P1 C11 C16 C15 174.59(19)
C14 C15 C16 C11 0.8(4)
C6 P1 C21 C22 4.7(2)
C7 P1 C21 C22 117.0(2)
C11 P1 C21 C22 -125.46(19)
C6 P1 C21 C26 -172.61(18)
C7 P1 C21 C26 -60.2(2)
C11 P1 C21 C26 57.3(2)
C26 C21 C22 C23 -0.5(4)
P1 C21 C22 C23 -177.77(19)
C21 C22 C23 C24 1.0(4)
C22 C23 C24 C25 -0.8(4)
C23 C24 C25 C26 0.0(4)
C24 C25 C26 C21 0.4(4)
C22 C21 C26 C25 -0.2(4)
P1 C21 C26 C25 177.2(2)
C5 N1 C31 C32 120.7(2)
C8 N1 C31 C32 -53.7(3)
C5 N1 C31 C36 -61.6(3)
C8 N1 C31 C36 124.0(2)
C36 C31 C32 C33 0.5(3)
N1 C31 C32 C33 178.2(2)
C31 C32 C33 C34 0.4(4)
C32 C33 C34 C35 -0.9(4)
C32 C33 C34 C37 178.7(2)
C33 C34 C35 C36 0.4(4)
C37 C34 C35 C36 -179.2(2)
C32 C31 C36 C35 -1.0(3)
N1 C31 C36 C35 -178.7(2)
C34 C35 C36 C31 0.6(4)
O4 S1 C41 F1 176.55(18)
O3 S1 C41 F1 56.3(2)
O2 S1 C41 F1 -63.9(2)
O4 S1 C41 F3 55.5(2)
O3 S1 C41 F3 -64.8(2)
O2 S1 C41 F3 174.97(19)
O4 S1 C41 F2 -63.6(2)
O3 S1 C41 F2 176.17(18)
O2 S1 C41 F2 55.9(2)
